data_7051652
loop_
_publ_author_name
'Nakamoto, Takashi'
'Hayashi, Satoko'
'Nakanishi, Waro'
'Minoura, Mao'
'Yamamoto, Gaku'

_publ_section_title
;
 Structures and dynamic stereochemistry of 9-arylselanyltriptycenes:
 X-ray crystallographic, spectroscopic and theoretical investigations
;
_journal_issue 7
_journal_name_full 'New Journal of Chemistry'
_journal_page_first 1588
_journal_paper_doi 10.1039/b817949b
_journal_volume 33
_journal_year 2009
_chemical_formula_sum 'C26 H18 Se'
_chemical_formula_weight 409.36
_chemical_name_systematic
;
?
;
_space_group_IT_number 14
_symmetry_cell_setting monoclinic
_symmetry_space_group_name_Hall '-P 2yn'
_symmetry_space_group_name_H-M 'P 1 21/n 1'
_atom_sites_solution_hydrogens geom
_atom_sites_solution_primary direct
_atom_sites_solution_secondary difmap
_audit_creation_method SHELXL-97
_cell_angle_alpha 90.00
_cell_angle_beta 91.809(1)
_cell_angle_gamma 90.00
_cell_formula_units_Z 4
_cell_length_a 9.8178(5)
_cell_length_b 15.3715(7)
_cell_length_c 12.2627(6)
_cell_measurement_reflns_used 5421
_cell_measurement_temperature 233
_cell_measurement_theta_max 28.17
_cell_measurement_theta_min 2.46
_cell_volume 1849.69(16)
_computing_cell_refinement 'APEX2 (Bruker AXS, 2006)'
_computing_data_collection 'APEX2 (Bruker AXS, 2006)'
_computing_data_reduction 'SAINT (Bruker AXS, 2004)'
_computing_molecular_graphics 'XSHEL (Bruker AXS,2002)'
_computing_publication_material 'XCIF (Bruker AXS, 2001)'
_computing_structure_refinement 'SHELXL-97 (Sheldrick, 1997)'
_computing_structure_solution 'SHELXS-97 (Sheldrick, 1997)'
_diffrn_ambient_temperature 233
_diffrn_detector_area_resol_mean 8.333
_diffrn_measured_fraction_theta_full 0.974
_diffrn_measured_fraction_theta_max 0.974
_diffrn_measurement_device_type 'Bruker APEXII CCD area detector'
_diffrn_measurement_method 'phi and omega scans'
_diffrn_radiation_monochromator graphite
_diffrn_radiation_source 'fine-focus sealed tube'
_diffrn_radiation_type MoK\a
_diffrn_radiation_wavelength 0.71073
_diffrn_reflns_av_R_equivalents 0.0184
_diffrn_reflns_av_sigmaI/netI 0.0246
_diffrn_reflns_limit_h_max 12
_diffrn_reflns_limit_h_min -12
_diffrn_reflns_limit_k_max 19
_diffrn_reflns_limit_k_min -14
_diffrn_reflns_limit_l_max 11
_diffrn_reflns_limit_l_min -15
_diffrn_reflns_number 10072
_diffrn_reflns_theta_full 27.50
_diffrn_reflns_theta_max 27.50
_diffrn_reflns_theta_min 2.13
_exptl_absorpt_coefficient_mu 2.037
_exptl_absorpt_correction_T_max 0.6861
_exptl_absorpt_correction_T_min 0.5801
_exptl_absorpt_correction_type empirical
_exptl_absorpt_process_details 'SADABS Sheldrick 1996'
_exptl_crystal_colour colorless
_exptl_crystal_density_diffrn 1.470
_exptl_crystal_density_method 'not measured'
_exptl_crystal_description plate
_exptl_crystal_F_000 832
_exptl_crystal_size_max 0.30
_exptl_crystal_size_mid 0.30
_exptl_crystal_size_min 0.20
_refine_diff_density_max 0.421
_refine_diff_density_min -0.259
_refine_diff_density_rms 0.060
_refine_ls_extinction_method none
_refine_ls_goodness_of_fit_ref 1.024
_refine_ls_hydrogen_treatment constr
_refine_ls_matrix_type full
_refine_ls_number_parameters 244
_refine_ls_number_reflns 4133
_refine_ls_number_restraints 0
_refine_ls_restrained_S_all 1.024
_refine_ls_R_factor_all 0.0310
_refine_ls_R_factor_gt 0.0243
_refine_ls_shift/su_max 0.000
_refine_ls_shift/su_mean 0.000
_refine_ls_structure_factor_coef Fsqd
_refine_ls_weighting_details 'calc w=1/[\s^2^(Fo^2^)+(0.0327P)^2^+0.9850P] where P=(Fo^2^+2Fc^2^)/3'
_refine_ls_weighting_scheme calc
_refine_ls_wR_factor_gt 0.0600
_refine_ls_wR_factor_ref 0.0632
_reflns_number_gt 3598
_reflns_number_total 4133
_reflns_threshold_expression >2sigma(I)
_cod_data_source_file b817949b.txt
_cod_data_source_block 1a_wn001_0m
_cod_depositor_comments
;
The following automatic conversions were performed:
'_symmetry_cell_setting' value 'Monoclinic' changed to 'monoclinic'
according to '/home/saulius/struct/CIF-dictionaries/cif_core.dic'
dictionary named 'cif_core.dic' version 2.4.1 from 2010-06-29.

Automatic conversion script
Id: cif_fix_enum 1527 2010-12-29 10:47:43Z saulius 
;
_cod_original_sg_symbol_H-M P2(1)/n
_cod_database_code 7051652

loop_
_symmetry_equiv_pos_as_xyz
'x, y, z'
'-x+1/2, y+1/2, -z+1/2'
'-x, -y, -z'
'x-1/2, -y-1/2, z-1/2'

loop_
_atom_site_label
_atom_site_type_symbol
_atom_site_fract_x
_atom_site_fract_y
_atom_site_fract_z
_atom_site_U_iso_or_equiv
_atom_site_adp_type
_atom_site_occupancy
_atom_site_symmetry_multiplicity
_atom_site_calc_flag
_atom_site_refinement_flags
_atom_site_disorder_assembly
_atom_site_disorder_group
Se1 Se 0.103036(16) 0.106252(11) 0.441662(13) 0.01457(6) Uani 1 1 d . . .
C1 C 0.20789(16) 0.18097(11) 0.34557(13) 0.0127(3) Uani 1 1 d . . .
C2 C 0.14822(16) 0.17496(11) 0.22822(13) 0.0138(3) Uani 1 1 d . . .
C3 C 0.03851(17) 0.12530(11) 0.19058(14) 0.0164(3) Uani 1 1 d . . .
H3A H -0.0093 0.0901 0.2391 0.020 Uiso 1 1 calc R . .
C4 C -0.00044(18) 0.12801(12) 0.07984(15) 0.0199(4) Uani 1 1 d . . .
H4A H -0.0745 0.0944 0.0538 0.024 Uiso 1 1 calc R . .
C5 C 0.06955(18) 0.17997(12) 0.00846(14) 0.0205(4) Uani 1 1 d . . .
H5A H 0.0428 0.1813 -0.0658 0.025 Uiso 1 1 calc R . .
C6 C 0.17967(18) 0.23055(12) 0.04591(14) 0.0182(4) Uani 1 1 d . . .
H6A H 0.2267 0.2661 -0.0027 0.022 Uiso 1 1 calc R . .
C7 C 0.21863(16) 0.22778(11) 0.15528(14) 0.0151(3) Uani 1 1 d . . .
C8 C 0.33554(16) 0.27905(11) 0.20898(13) 0.0145(3) Uani 1 1 d . . .
H8A H 0.3841 0.3161 0.1569 0.017 Uiso 1 1 calc R . .
C9 C 0.27156(16) 0.33072(11) 0.29984(13) 0.0148(3) Uani 1 1 d . . .
C10 C 0.27130(17) 0.42056(12) 0.31009(15) 0.0184(4) Uani 1 1 d . . .
H10A H 0.3168 0.4553 0.2597 0.022 Uiso 1 1 calc R . .
C11 C 0.20296(18) 0.45912(12) 0.39581(15) 0.0208(4) Uani 1 1 d . . .
H11A H 0.2032 0.5200 0.4037 0.025 Uiso 1 1 calc R . .
C12 C 0.13467(18) 0.40773(12) 0.46936(15) 0.0193(4) Uani 1 1 d . . .
H12A H 0.0893 0.4339 0.5272 0.023 Uiso 1 1 calc R . .
C13 C 0.13299(16) 0.31725(12) 0.45790(13) 0.0158(3) Uani 1 1 d . . .
H13A H 0.0850 0.2828 0.5070 0.019 Uiso 1 1 calc R . .
C14 C 0.20224(16) 0.27856(11) 0.37396(13) 0.0136(3) Uani 1 1 d . . .
C15 C 0.35876(16) 0.15533(11) 0.33395(13) 0.0131(3) Uani 1 1 d . . .
C16 C 0.42556(18) 0.08427(11) 0.37974(14) 0.0160(3) Uani 1 1 d . . .
H16A H 0.3789 0.0455 0.4245 0.019 Uiso 1 1 calc R . .
C17 C 0.56297(18) 0.07072(12) 0.35884(14) 0.0192(4) Uani 1 1 d . . .
H17A H 0.6088 0.0224 0.3893 0.023 Uiso 1 1 calc R . .
C18 C 0.63209(18) 0.12836(12) 0.29337(15) 0.0198(4) Uani 1 1 d . . .
H18A H 0.7254 0.1201 0.2819 0.024 Uiso 1 1 calc R . .
C19 C 0.56411(17) 0.19841(11) 0.24450(14) 0.0164(3) Uani 1 1 d . . .
H19A H 0.6107 0.2369 0.1993 0.020 Uiso 1 1 calc R . .
C20 C 0.42689(16) 0.21075(11) 0.26326(13) 0.0138(3) Uani 1 1 d . . .
C21 C 0.19426(16) 0.11725(10) 0.58196(13) 0.0130(3) Uani 1 1 d . . .
C22 C 0.13064(17) 0.07334(11) 0.66600(14) 0.0152(3) Uani 1 1 d . . .
H22A H 0.0488 0.0431 0.6513 0.018 Uiso 1 1 calc R . .
C23 C 0.18745(18) 0.07401(12) 0.77114(14) 0.0187(4) Uani 1 1 d . . .
H23A H 0.1442 0.0443 0.8274 0.022 Uiso 1 1 calc R . .
C24 C 0.30852(19) 0.11874(12) 0.79300(15) 0.0195(4) Uani 1 1 d . . .
H24A H 0.3477 0.1190 0.8639 0.023 Uiso 1 1 calc R . .
C25 C 0.37085(17) 0.16285(12) 0.70982(14) 0.0187(4) Uani 1 1 d . . .
H25A H 0.4526 0.1930 0.7248 0.022 Uiso 1 1 calc R . .
C26 C 0.31411(16) 0.16319(11) 0.60412(14) 0.0154(3) Uani 1 1 d . . .
H26A H 0.3564 0.1942 0.5484 0.019 Uiso 1 1 calc R . .

loop_
_atom_site_aniso_label
_atom_site_aniso_U_11
_atom_site_aniso_U_22
_atom_site_aniso_U_33
_atom_site_aniso_U_23
_atom_site_aniso_U_13
_atom_site_aniso_U_12
Se1 0.01511(9) 0.01566(9) 0.01292(9) 0.00105(6) -0.00002(6) -0.00445(6)
C1 0.0133(7) 0.0123(8) 0.0125(7) 0.0017(6) 0.0008(6) -0.0010(6)
C2 0.0145(8) 0.0140(8) 0.0130(8) -0.0002(6) -0.0002(6) 0.0037(6)
C3 0.0164(8) 0.0142(8) 0.0186(9) -0.0002(7) -0.0004(6) 0.0025(6)
C4 0.0182(8) 0.0192(9) 0.0221(9) -0.0047(7) -0.0058(7) 0.0017(7)
C5 0.0240(9) 0.0235(9) 0.0137(8) -0.0012(7) -0.0039(7) 0.0075(7)
C6 0.0211(9) 0.0186(9) 0.0150(8) 0.0032(7) 0.0019(7) 0.0048(7)
C7 0.0151(8) 0.0143(8) 0.0159(8) 0.0007(6) 0.0009(6) 0.0037(6)
C8 0.0151(8) 0.0139(8) 0.0145(8) 0.0023(6) 0.0020(6) -0.0002(6)
C9 0.0128(7) 0.0154(8) 0.0160(8) 0.0010(7) -0.0015(6) 0.0009(6)
C10 0.0179(8) 0.0153(8) 0.0218(9) 0.0023(7) -0.0010(7) -0.0012(7)
C11 0.0225(9) 0.0125(8) 0.0273(10) -0.0011(7) -0.0022(7) 0.0029(7)
C12 0.0180(8) 0.0205(9) 0.0193(9) -0.0038(7) -0.0011(7) 0.0048(7)
C13 0.0141(8) 0.0181(9) 0.0153(8) 0.0013(7) 0.0002(6) 0.0011(6)
C14 0.0128(7) 0.0131(8) 0.0148(8) -0.0001(6) -0.0036(6) 0.0009(6)
C15 0.0145(8) 0.0135(8) 0.0112(7) -0.0021(6) -0.0004(6) -0.0005(6)
C16 0.0207(8) 0.0142(8) 0.0133(8) 0.0007(6) 0.0020(6) 0.0006(7)
C17 0.0212(9) 0.0177(9) 0.0186(9) 0.0002(7) -0.0008(7) 0.0067(7)
C18 0.0156(8) 0.0236(9) 0.0202(9) -0.0028(7) 0.0030(7) 0.0046(7)
C19 0.0175(8) 0.0175(9) 0.0144(8) -0.0014(7) 0.0034(6) -0.0014(7)
C20 0.0168(8) 0.0124(8) 0.0122(8) -0.0010(6) -0.0010(6) 0.0004(6)
C21 0.0139(8) 0.0121(8) 0.0129(8) -0.0012(6) 0.0004(6) 0.0021(6)
C22 0.0164(8) 0.0124(8) 0.0170(8) -0.0013(7) 0.0022(6) -0.0021(6)
C23 0.0233(9) 0.0178(9) 0.0152(8) 0.0007(7) 0.0023(7) -0.0008(7)
C24 0.0232(9) 0.0192(9) 0.0158(8) -0.0022(7) -0.0029(7) 0.0010(7)
C25 0.0152(8) 0.0191(9) 0.0218(9) -0.0034(7) -0.0012(7) -0.0020(7)
C26 0.0144(8) 0.0147(8) 0.0174(8) 0.0004(7) 0.0039(6) -0.0011(6)

loop_
_atom_type_symbol
_atom_type_description
_atom_type_scat_dispersion_real
_atom_type_scat_dispersion_imag
_atom_type_scat_source
C C 0.0033 0.0016 'International Tables Vol C Tables 4.2.6.8 and 6.1.1.4'
H H 0.0000 0.0000 'International Tables Vol C Tables 4.2.6.8 and 6.1.1.4'
Se Se -0.0929 2.2259 'International Tables Vol C Tables 4.2.6.8 and 6.1.1.4'

loop_
_geom_angle_atom_site_label_1
_geom_angle_atom_site_label_2
_geom_angle_atom_site_label_3
_geom_angle
_geom_angle_site_symmetry_1
_geom_angle_site_symmetry_3
_geom_angle_publ_flag
C21 Se1 C1 104.35(7) . . ?
C2 C1 C14 104.73(13) . . ?
C2 C1 C15 103.68(12) . . ?
C14 C1 C15 108.10(13) . . ?
C2 C1 Se1 109.58(10) . . ?
C14 C1 Se1 114.27(11) . . ?
C15 C1 Se1 115.44(11) . . ?
C3 C2 C7 119.89(15) . . ?
C3 C2 C1 127.78(15) . . ?
C7 C2 C1 112.33(14) . . ?
C2 C3 C4 119.46(16) . . ?
C2 C3 H3A 120.3 . . ?
C4 C3 H3A 120.3 . . ?
C5 C4 C3 120.34(17) . . ?
C5 C4 H4A 119.8 . . ?
C3 C4 H4A 119.8 . . ?
C4 C5 C6 120.52(16) . . ?
C4 C5 H5A 119.7 . . ?
C6 C5 H5A 119.7 . . ?
C7 C6 C5 119.25(16) . . ?
C7 C6 H6A 120.4 . . ?
C5 C6 H6A 120.4 . . ?
C6 C7 C2 120.54(16) . . ?
C6 C7 C8 125.74(15) . . ?
C2 C7 C8 113.72(14) . . ?
C9 C8 C20 106.95(13) . . ?
C9 C8 C7 105.29(13) . . ?
C20 C8 C7 104.94(13) . . ?
C9 C8 H8A 113.0 . . ?
C20 C8 H8A 113.0 . . ?
C7 C8 H8A 113.0 . . ?
C10 C9 C14 120.51(16) . . ?
C10 C9 C8 126.07(15) . . ?
C14 C9 C8 113.33(15) . . ?
C9 C10 C11 119.55(16) . . ?
C9 C10 H10A 120.2 . . ?
C11 C10 H10A 120.2 . . ?
C12 C11 C10 120.07(17) . . ?
C12 C11 H11A 120.0 . . ?
C10 C11 H11A 120.0 . . ?
C11 C12 C13 120.37(16) . . ?
C11 C12 H12A 119.8 . . ?
C13 C12 H12A 119.8 . . ?
C14 C13 C12 119.82(16) . . ?
C14 C13 H13A 120.1 . . ?
C12 C13 H13A 120.1 . . ?
C13 C14 C9 119.68(16) . . ?
C13 C14 C1 127.41(15) . . ?
C9 C14 C1 112.83(14) . . ?
C16 C15 C20 120.12(15) . . ?
C16 C15 C1 127.43(15) . . ?
C20 C15 C1 112.35(14) . . ?
C15 C16 C17 119.43(16) . . ?
C15 C16 H16A 120.3 . . ?
C17 C16 H16A 120.3 . . ?
C18 C17 C16 120.25(16) . . ?
C18 C17 H17A 119.9 . . ?
C16 C17 H17A 119.9 . . ?
C17 C18 C19 120.43(16) . . ?
C17 C18 H18A 119.8 . . ?
C19 C18 H18A 119.8 . . ?
C20 C19 C18 119.29(16) . . ?
C20 C19 H19A 120.4 . . ?
C18 C19 H19A 120.4 . . ?
C19 C20 C15 120.33(15) . . ?
C19 C20 C8 125.76(15) . . ?
C15 C20 C8 113.85(14) . . ?
C26 C21 C22 119.77(15) . . ?
C26 C21 Se1 125.92(13) . . ?
C22 C21 Se1 114.31(12) . . ?
C23 C22 C21 120.39(16) . . ?
C23 C22 H22A 119.8 . . ?
C21 C22 H22A 119.8 . . ?
C22 C23 C24 119.88(16) . . ?
C22 C23 H23A 120.1 . . ?
C24 C23 H23A 120.1 . . ?
C25 C24 C23 119.67(16) . . ?
C25 C24 H24A 120.2 . . ?
C23 C24 H24A 120.2 . . ?
C24 C25 C26 120.94(16) . . ?
C24 C25 H25A 119.5 . . ?
C26 C25 H25A 119.5 . . ?
C21 C26 C25 119.34(15) . . ?
C21 C26 H26A 120.3 . . ?
C25 C26 H26A 120.3 . . ?

loop_
_geom_bond_atom_site_label_1
_geom_bond_atom_site_label_2
_geom_bond_distance
_geom_bond_site_symmetry_2
_geom_bond_publ_flag
Se1 C21 1.9218(16) . ?
Se1 C1 1.9606(16) . ?
C1 C2 1.539(2) . ?
C1 C14 1.541(2) . ?
C1 C15 1.544(2) . ?
C2 C3 1.387(2) . ?
C2 C7 1.406(2) . ?
C3 C4 1.400(2) . ?
C3 H3A 0.9400 . ?
C4 C5 1.384(3) . ?
C4 H4A 0.9400 . ?
C5 C6 1.398(3) . ?
C5 H5A 0.9400 . ?
C6 C7 1.384(2) . ?
C6 H6A 0.9400 . ?
C7 C8 1.525(2) . ?
C8 C9 1.520(2) . ?
C8 C20 1.520(2) . ?
C8 H8A 0.9900 . ?
C9 C10 1.387(2) . ?
C9 C14 1.404(2) . ?
C10 C11 1.397(3) . ?
C10 H10A 0.9400 . ?
C11 C12 1.388(3) . ?
C11 H11A 0.9400 . ?
C12 C13 1.398(2) . ?
C12 H12A 0.9400 . ?
C13 C14 1.386(2) . ?
C13 H13A 0.9400 . ?
C15 C16 1.384(2) . ?
C15 C20 1.400(2) . ?
C16 C17 1.397(2) . ?
C16 H16A 0.9400 . ?
C17 C18 1.387(3) . ?
C17 H17A 0.9400 . ?
C18 C19 1.392(3) . ?
C18 H18A 0.9400 . ?
C19 C20 1.387(2) . ?
C19 H19A 0.9400 . ?
C21 C26 1.392(2) . ?
C21 C22 1.396(2) . ?
C22 C23 1.389(2) . ?
C22 H22A 0.9400 . ?
C23 C24 1.392(3) . ?
C23 H23A 0.9400 . ?
C24 C25 1.383(3) . ?
C24 H24A 0.9400 . ?
C25 C26 1.395(2) . ?
C25 H25A 0.9400 . ?
C26 H26A 0.9400 . ?

loop_
_geom_torsion_atom_site_label_1
_geom_torsion_atom_site_label_2
_geom_torsion_atom_site_label_3
_geom_torsion_atom_site_label_4
_geom_torsion
_geom_torsion_site_symmetry_1
_geom_torsion_site_symmetry_2
_geom_torsion_site_symmetry_3
_geom_torsion_site_symmetry_4
_geom_torsion_publ_flag
C21 Se1 C1 C2 177.66(10) . . . . ?
C21 Se1 C1 C14 -65.19(12) . . . . ?
C21 Se1 C1 C15 61.10(13) . . . . ?
C14 C1 C2 C3 -123.50(17) . . . . ?
C15 C1 C2 C3 123.26(17) . . . . ?
Se1 C1 C2 C3 -0.5(2) . . . . ?
C14 C1 C2 C7 56.56(17) . . . . ?
C15 C1 C2 C7 -56.69(17) . . . . ?
Se1 C1 C2 C7 179.55(11) . . . . ?
C7 C2 C3 C4 0.4(2) . . . . ?
C1 C2 C3 C4 -179.57(16) . . . . ?
C2 C3 C4 C5 -0.2(3) . . . . ?
C3 C4 C5 C6 -0.2(3) . . . . ?
C4 C5 C6 C7 0.4(3) . . . . ?
C5 C6 C7 C2 -0.2(3) . . . . ?
C5 C6 C7 C8 -179.70(16) . . . . ?
C3 C2 C7 C6 -0.2(2) . . . . ?
C1 C2 C7 C6 179.78(15) . . . . ?
C3 C2 C7 C8 179.39(15) . . . . ?
C1 C2 C7 C8 -0.7(2) . . . . ?
C6 C7 C8 C9 123.52(17) . . . . ?
C2 C7 C8 C9 -56.02(18) . . . . ?
C6 C7 C8 C20 -123.79(17) . . . . ?
C2 C7 C8 C20 56.67(17) . . . . ?
C20 C8 C9 C10 128.28(17) . . . . ?
C7 C8 C9 C10 -120.45(17) . . . . ?
C20 C8 C9 C14 -55.15(17) . . . . ?
C7 C8 C9 C14 56.13(17) . . . . ?
C14 C9 C10 C11 0.9(2) . . . . ?
C8 C9 C10 C11 177.21(15) . . . . ?
C9 C10 C11 C12 -0.7(3) . . . . ?
C10 C11 C12 C13 -0.4(3) . . . . ?
C11 C12 C13 C14 1.3(3) . . . . ?
C12 C13 C14 C9 -1.2(2) . . . . ?
C12 C13 C14 C1 -177.52(16) . . . . ?
C10 C9 C14 C13 0.1(2) . . . . ?
C8 C9 C14 C13 -176.73(14) . . . . ?
C10 C9 C14 C1 176.93(14) . . . . ?
C8 C9 C14 C1 0.14(19) . . . . ?
C2 C1 C14 C13 120.05(17) . . . . ?
C15 C1 C14 C13 -129.89(17) . . . . ?
Se1 C1 C14 C13 0.1(2) . . . . ?
C2 C1 C14 C9 -56.53(17) . . . . ?
C15 C1 C14 C9 53.54(17) . . . . ?
Se1 C1 C14 C9 -176.44(11) . . . . ?
C2 C1 C15 C16 -116.95(17) . . . . ?
C14 C1 C15 C16 132.26(17) . . . . ?
Se1 C1 C15 C16 2.9(2) . . . . ?
C2 C1 C15 C20 59.43(17) . . . . ?
C14 C1 C15 C20 -51.35(17) . . . . ?
Se1 C1 C15 C20 179.28(11) . . . . ?
C20 C15 C16 C17 3.0(2) . . . . ?
C1 C15 C16 C17 179.09(16) . . . . ?
C15 C16 C17 C18 0.4(3) . . . . ?
C16 C17 C18 C19 -2.4(3) . . . . ?
C17 C18 C19 C20 1.0(3) . . . . ?
C18 C19 C20 C15 2.5(2) . . . . ?
C18 C19 C20 C8 -174.57(16) . . . . ?
C16 C15 C20 C19 -4.4(2) . . . . ?
C1 C15 C20 C19 178.87(15) . . . . ?
C16 C15 C20 C8 172.92(15) . . . . ?
C1 C15 C20 C8 -3.8(2) . . . . ?
C9 C8 C20 C19 -125.32(17) . . . . ?
C7 C8 C20 C19 123.17(17) . . . . ?
C9 C8 C20 C15 57.49(18) . . . . ?
C7 C8 C20 C15 -54.03(17) . . . . ?
C1 Se1 C21 C26 -4.61(16) . . . . ?
C1 Se1 C21 C22 175.91(12) . . . . ?
C26 C21 C22 C23 -1.1(2) . . . . ?
Se1 C21 C22 C23 178.42(13) . . . . ?
C21 C22 C23 C24 0.0(3) . . . . ?
C22 C23 C24 C25 0.5(3) . . . . ?
C23 C24 C25 C26 0.0(3) . . . . ?
C22 C21 C26 C25 1.6(2) . . . . ?
Se1 C21 C26 C25 -177.86(13) . . . . ?
C24 C25 C26 C21 -1.1(3) . . . . ?
